data_7131713
loop_
_publ_author_name
'Halford-McGuff, John M'
'Cordes, David B.'
'Watson, Allan J. B.'

_publ_section_title
;
 Synthesis of complex aryl MIDA boronates by Rh-catalyzed [2+2+2]
 cycloaddition.
;
_journal_issue 50
_journal_name_full 'Chemical communications (Cambridge, England)'
_journal_page_first 7759
_journal_page_last 7762
_journal_paper_doi 10.1039/d3cc00761h
_journal_volume 59
_journal_year 2023
_chemical_absolute_configuration ad
_chemical_formula_moiety 'C22 H26 B N O6'
_chemical_formula_sum 'C22 H26 B N O6'
_chemical_formula_weight 411.25
_space_group_crystal_system monoclinic
_space_group_IT_number 7
_space_group_name_Hall 'P -2yc'
_space_group_name_H-M_alt 'P 1 c 1'
_atom_sites_solution_hydrogens geom
_atom_sites_solution_primary direct
_audit_creation_date 2022-06-17
_audit_creation_method
;
Olex2 1.5
(compiled 2022.04.07 svn.rca3783a0 for OlexSys, GUI svn.r6498)
;
_audit_update_record
;
2023-02-17 deposited with the CCDC.	2023-05-26 downloaded from the CCDC.
;
_cell_angle_alpha 90
_cell_angle_beta 101.3120(13)
_cell_angle_gamma 90
_cell_formula_units_Z 4
_cell_length_a 15.3311(2)
_cell_length_b 10.06926(11)
_cell_length_c 13.62417(19)
_cell_measurement_reflns_used 17270
_cell_measurement_temperature 173
_cell_measurement_theta_max 76.7610
_cell_measurement_theta_min 2.9510
_cell_volume 2062.34(5)
_computing_cell_refinement 'CrysAlisPro 1.171.41.93a (Rigaku OD, 2020)'
_computing_data_collection 'CrystalClear-SM Expert 2.1 b45 (Rigaku OD, 2015)'
_computing_data_reduction 'CrysAlisPro 1.171.41.93a (Rigaku OD, 2020)'
_computing_molecular_graphics 'Olex2 1.5 (Dolomanov et al., 2009)'
_computing_publication_material 'Olex2 1.5 (Dolomanov et al., 2009)'
_computing_structure_refinement 'SHELXL 2018/3 (Sheldrick, 2015)'
_computing_structure_solution 'SIR2011  (Burla et al.,  2007)'
_diffrn_ambient_temperature 173
_diffrn_detector 'hybrid photon counting detector'
_diffrn_detector_area_resol_mean 5.8140
_diffrn_measured_fraction_theta_full 1.000
_diffrn_measured_fraction_theta_max 0.991
_diffrn_measurement_details
;
List of Runs (angles in degrees, time in seconds):

  # Type    Start    End  Width  t~exp~   \w     \q     \k     \f   Frames
#--------------------------------------------------------------------------
  1  \w   -115.00  65.00   0.50    5.00    --  -25.00  60.00  36.00  360
  2  \w   -115.00  32.00   0.50    5.00    --  -25.00  60.00   0.00  294
  3  \w    -22.00  23.00   0.50    5.00    --  -25.00  40.00 -72.00   90
  4  \w   -193.00 -13.00   0.50   10.00    -- -103.00  46.00-144.00  360
  5  \w   -162.00 -13.00   0.50   10.00    -- -103.00  60.00  36.00  298
  6  \w   -193.00 -29.50   0.50   10.00    -- -103.00  60.00 -36.00  327
  7  \w   -167.00 -13.00   0.50   10.00    -- -103.00  60.00 108.00  308
  8  \w   -167.00 -43.00   0.50   10.00    -- -103.00  26.00 144.00  248
  9  \w   -175.50 -13.00   0.50   10.00    -- -103.00  60.00-108.00  325
 10  \w   -193.00 -17.00   0.50   10.00    -- -103.00  60.00-180.00  352
 11  \w   -153.00 -15.00   0.50   10.00    -- -103.00  40.00  36.00  276
 12  \w   -114.50 -44.50   0.50   10.00    -- -103.00  40.00 -36.00  140
 13  \w   -137.00 -22.00   0.50   10.00    -- -103.00  53.00 108.00  230
 14  \w    -69.00 -24.00   0.50   10.00    -- -103.00  60.00 -72.00   90
 15  \w    -60.00 -15.00   0.50   10.00    -- -103.00  46.00-108.00   90
 16  \w    -60.00 -14.00   0.50   10.00    -- -103.00  40.00-108.00   92
 17  \w    -60.00 -13.00   0.50   10.00    -- -103.00  53.00-108.00   94
;
_diffrn_measurement_device 'AFC11: Quarter \c 4 circle'
_diffrn_measurement_device_type 'Rigaku XtaLAB P200K'
_diffrn_measurement_method '\w scans'
_diffrn_measurement_specimen_support Loop
_diffrn_orient_matrix_type 'CrysAlisPro convention (1999,Acta A55,543-557)'
_diffrn_orient_matrix_UB_11 0.0945135000
_diffrn_orient_matrix_UB_12 0.0331922000
_diffrn_orient_matrix_UB_13 0.0570129000
_diffrn_orient_matrix_UB_21 0.0308744000
_diffrn_orient_matrix_UB_22 -0.1409698000
_diffrn_orient_matrix_UB_23 -0.0207988000
_diffrn_orient_matrix_UB_31 0.0247905000
_diffrn_orient_matrix_UB_32 0.0492455000
_diffrn_orient_matrix_UB_33 -0.0980769000
_diffrn_radiation_monochromator 'Rigaku Osmic Confocal Optical System'
_diffrn_radiation_probe x-ray
_diffrn_radiation_type 'Cu K\a'
_diffrn_radiation_wavelength 1.54184
_diffrn_reflns_av_R_equivalents 0.0267
_diffrn_reflns_av_unetI/netI 0.0237
_diffrn_reflns_Laue_measured_fraction_full 1.000
_diffrn_reflns_Laue_measured_fraction_max 0.991
_diffrn_reflns_limit_h_max 19
_diffrn_reflns_limit_h_min -19
_diffrn_reflns_limit_k_max 12
_diffrn_reflns_limit_k_min -12
_diffrn_reflns_limit_l_max 16
_diffrn_reflns_limit_l_min -17
_diffrn_reflns_number 29685
_diffrn_reflns_point_group_measured_fraction_full 0.858
_diffrn_reflns_point_group_measured_fraction_max 0.847
_diffrn_reflns_theta_full 67.684
_diffrn_reflns_theta_max 76.955
_diffrn_reflns_theta_min 2.939
_diffrn_source 'Rotating Anode'
_diffrn_source_type 'Rigaku MM-007HF'
_exptl_absorpt_coefficient_mu 0.782
_exptl_absorpt_correction_T_max 1.00000
_exptl_absorpt_correction_T_min 0.72434
_exptl_absorpt_correction_type multi-scan
_exptl_absorpt_process_details
;
CrysAlisPro 1.171.41.93a (Rigaku Oxford Diffraction, 2020)
Empirical absorption correction using spherical harmonics,
implemented in SCALE3 ABSPACK scaling algorithm.
;
_exptl_crystal_colour colourless
_exptl_crystal_colour_primary colourless
_exptl_crystal_density_diffrn 1.324
_exptl_crystal_description plate
_exptl_crystal_F_000 872
_exptl_crystal_recrystallization_method 'Re-crystallisation from solvent: Dichloromethane/diethyl ether'
_exptl_crystal_size_max 0.15
_exptl_crystal_size_mid 0.04
_exptl_crystal_size_min 0.01
_refine_diff_density_max 0.498
_refine_diff_density_min -0.184
_refine_diff_density_rms 0.053
_refine_ls_abs_structure_details
;
 Flack x determined using 2593 quotients [(I+)-(I-)]/[(I+)+(I-)]
 (Parsons, Flack and Wagner, Acta Cryst. B69 (2013) 249-259).
;
_refine_ls_abs_structure_Flack -0.04(7)
_refine_ls_extinction_method none
_refine_ls_goodness_of_fit_ref 1.061
_refine_ls_hydrogen_treatment constr
_refine_ls_matrix_type full
_refine_ls_number_parameters 549
_refine_ls_number_reflns 7388
_refine_ls_number_restraints 2
_refine_ls_restrained_S_all 1.061
_refine_ls_R_factor_all 0.0475
_refine_ls_R_factor_gt 0.0430
_refine_ls_shift/su_max 0.000
_refine_ls_shift/su_mean 0.000
_refine_ls_structure_factor_coef Fsqd
_refine_ls_weighting_details 'w=1/[\s^2^(Fo^2^)+(0.0900P)^2^+0.1076P] where P=(Fo^2^+2Fc^2^)/3'
_refine_ls_weighting_scheme calc
_refine_ls_wR_factor_gt 0.1176
_refine_ls_wR_factor_ref 0.1224
_reflns_Friedel_coverage 0.707
_reflns_Friedel_fraction_full 0.715
_reflns_Friedel_fraction_max 0.702
_reflns_number_gt 6742
_reflns_number_total 7388
_reflns_threshold_expression 'I > 2\s(I)'
_cod_data_source_file d3cc00761h2.cif
_cod_data_source_block 18
_cod_depositor_comments
;
The following automatic conversions were performed:

data item '_diffrn_radiation_probe' value 'X-ray' was changed to
'x-ray' in accordance with the
/home/data/users/saulius/crontab/automatic-downloads/rss-feeds/RSC/lib/dictionaries/cif_core.dic
dictionary named 'cif_core.dic' version 2.4.2 last updated on
2011-04-26.

Automatic conversion script
Id: cif_fix_values 8170 2020-07-09 18:12:32Z antanas 

 Adding full bibliography for 7131713--7131715.cif.
;
_cod_original_cell_volume 2062.35(5)
_cod_original_sg_symbol_H-M Pc
_cod_database_code 7131713
_shelx_shelxl_version_number 2018/3
_shelx_space_group_comment
;
The symmetry employed for this shelxl refinement is uniquely defined
by the following loop, which should always be used as a source of
symmetry information in preference to the above space-group names.
They are only intended as comments.
;
_shelx_estimated_absorpt_t_max 0.992
_shelx_estimated_absorpt_t_min 0.892
_olex2_refinement_description
;
1. Fixed Uiso
 At 1.2 times of:
  All C(H) groups, All C(H,H) groups
 At 1.5 times of:
  All C(H,H,H) groups
2.a Secondary CH2 refined with riding coordinates:
 C5(H5A,H5B), C8(H8A,H8B), C10(H10A,H10B), C12(H12A,H12B), C18(H18A,H18B),
 C21(H21A,H21B), C35(H35A,H35B), C38(H38A,H38B), C40(H40A,H40B), C42(H42A,H42B),
  C48(H48A,H48B), C51(H51A,H51B)
2.b Aromatic/amide H refined with riding coordinates:
 C3(H3), C14(H14), C33(H33), C44(H44)
2.c Idealised Me refined as rotating group:
 C15(H15A,H15B,H15C), C16(H16A,H16B,H16C), C17(H17A,H17B,H17C), C24(H24A,H24B,
 H24C), C45(H45A,H45B,H45C), C46(H46A,H46B,H46C), C47(H47A,H47B,H47C), C54(H54A,
 H54B,H54C)
;

loop_
_space_group_symop_operation_xyz
'x, y, z'
'x, -y, z+1/2'

loop_
_atom_site_label
_atom_site_type_symbol
_atom_site_fract_x
_atom_site_fract_y
_atom_site_fract_z
_atom_site_U_iso_or_equiv
_atom_site_adp_type
_atom_site_occupancy
_atom_site_site_symmetry_order
_atom_site_calc_flag
_atom_site_refinement_flags_posn
_atom_site_refinement_flags_adp
_atom_site_refinement_flags_occupancy
_atom_site_disorder_assembly
_atom_site_disorder_group
O7 O 0.20605(16) 0.7444(2) 0.5679(2) 0.0472(6) Uani 1 1 d . . . . .
O11 O 0.19596(17) 0.2979(2) 0.5753(2) 0.0446(6) Uani 1 1 d . . . . .
O19 O 0.80778(19) 0.6827(3) 0.9303(2) 0.0538(6) Uani 1 1 d . . . . .
O20 O 0.71135(14) 0.71245(19) 0.78554(16) 0.0345(5) Uani 1 1 d . . . . .
O22 O 0.76805(18) 0.6843(2) 0.49974(18) 0.0465(6) Uani 1 1 d . . . . .
O23 O 0.67317(13) 0.69219(18) 0.60551(16) 0.0318(4) Uani 1 1 d . . . . .
O37 O 0.88443(16) 0.2393(2) 0.7236(2) 0.0461(6) Uani 1 1 d . . . . .
O41 O 0.90069(17) -0.2085(2) 0.7283(2) 0.0453(6) Uani 1 1 d . . . . .
O49 O 0.29079(19) 0.1821(3) 0.8205(2) 0.0570(7) Uani 1 1 d . . . . .
O50 O 0.38516(14) 0.21411(19) 0.71657(17) 0.0352(5) Uani 1 1 d . . . . .
O52 O 0.32776(19) 0.1874(2) 0.40635(18) 0.0461(6) Uani 1 1 d . . . . .
O53 O 0.42392(13) 0.19449(18) 0.55314(16) 0.0314(4) Uani 1 1 d . . . . .
N1 N 0.72495(17) 0.5010(2) 0.7089(2) 0.0299(5) Uani 1 1 d . . . . .
N31 N 0.37200(16) 0.0033(2) 0.63353(19) 0.0283(5) Uani 1 1 d . . . . .
C1 C 0.55860(18) 0.6081(2) 0.7046(2) 0.0269(5) Uani 1 1 d . . . . .
C2 C 0.5216(2) 0.6109(3) 0.7920(2) 0.0323(6) Uani 1 1 d . . . . .
C3 C 0.4315(2) 0.5836(3) 0.7855(2) 0.0334(6) Uani 1 1 d . . . . .
H3 H 0.407005 0.586632 0.844344 0.040 Uiso 1 1 calc R U . . .
C4 C 0.37724(19) 0.5522(3) 0.6949(2) 0.0289(6) Uani 1 1 d . . . . .
C5 C 0.2795(2) 0.5217(3) 0.6749(2) 0.0333(6) Uani 1 1 d . . . . .
H5A H 0.246355 0.591319 0.703481 0.040 Uiso 1 1 calc R U . . .
H5B H 0.268225 0.434856 0.704166 0.040 Uiso 1 1 calc R U . . .
C6 C 0.25163(19) 0.5182(3) 0.5597(2) 0.0294(6) Uani 1 1 d . . . . .
C7 C 0.20049(19) 0.6439(3) 0.5173(2) 0.0332(6) Uani 1 1 d . . . . .
C8 C 0.1489(2) 0.6391(3) 0.4116(3) 0.0373(7) Uani 1 1 d . . . . .
H8A H 0.191082 0.643653 0.365216 0.045 Uiso 1 1 calc R U . . .
H8B H 0.109838 0.718113 0.399305 0.045 Uiso 1 1 calc R U . . .
C9 C 0.0914(2) 0.5135(3) 0.3879(3) 0.0360(7) Uani 1 1 d . . . . .
C10 C 0.1535(2) 0.3925(3) 0.4127(2) 0.0355(6) Uani 1 1 d . . . . .
H10A H 0.118468 0.309869 0.397766 0.043 Uiso 1 1 calc R U . . .
H10B H 0.198913 0.394225 0.370142 0.043 Uiso 1 1 calc R U . . .
C11 C 0.19883(19) 0.3928(3) 0.5208(2) 0.0319(6) Uani 1 1 d . . . . .
C12 C 0.34107(19) 0.5175(3) 0.5179(2) 0.0287(5) Uani 1 1 d . . . . .
H12A H 0.351607 0.429392 0.490180 0.034 Uiso 1 1 calc R U . . .
H12B H 0.339505 0.585553 0.465113 0.034 Uiso 1 1 calc R U . . .
C13 C 0.41175(17) 0.5495(2) 0.6087(2) 0.0249(5) Uani 1 1 d . . . . .
C14 C 0.50118(18) 0.5770(2) 0.6133(2) 0.0251(5) Uani 1 1 d . . . . .
H14 H 0.524278 0.574753 0.553516 0.030 Uiso 1 1 calc R U . . .
C15 C 0.5742(3) 0.6453(5) 0.8953(3) 0.0513(9) Uani 1 1 d . . . . .
H15A H 0.619353 0.576886 0.916897 0.077 Uiso 1 1 calc R U . . .
H15B H 0.533921 0.649797 0.942840 0.077 Uiso 1 1 calc R U . . .
H15C H 0.603395 0.731542 0.892824 0.077 Uiso 1 1 calc R U . . .
C16 C 0.0196(2) 0.5110(4) 0.4512(3) 0.0476(8) Uani 1 1 d . . . . .
H16A H -0.016594 0.430612 0.435782 0.071 Uiso 1 1 calc R U . . .
H16B H -0.018431 0.589518 0.436118 0.071 Uiso 1 1 calc R U . . .
H16C H 0.047614 0.511128 0.522320 0.071 Uiso 1 1 calc R U . . .
C17 C 0.0493(3) 0.5105(4) 0.2769(3) 0.0462(8) Uani 1 1 d . . . . .
H17A H 0.095916 0.517370 0.237209 0.069 Uiso 1 1 calc R U . . .
H17B H 0.008036 0.585310 0.261093 0.069 Uiso 1 1 calc R U . . .
H17C H 0.016815 0.426939 0.261131 0.069 Uiso 1 1 calc R U . . .
C18 C 0.7741(3) 0.5008(3) 0.8134(3) 0.0454(8) Uani 1 1 d . . . . .
H18A H 0.836767 0.474351 0.816721 0.054 Uiso 1 1 calc R U . . .
H18B H 0.746500 0.438154 0.854378 0.054 Uiso 1 1 calc R U . . .
C19 C 0.7688(2) 0.6417(3) 0.8506(2) 0.0377(7) Uani 1 1 d . . . . .
C21 C 0.7857(2) 0.5328(3) 0.6374(3) 0.0402(7) Uani 1 1 d . . . . .
H21A H 0.844779 0.561274 0.674500 0.048 Uiso 1 1 calc R U . . .
H21B H 0.793453 0.453856 0.596596 0.048 Uiso 1 1 calc R U . . .
C22 C 0.7415(2) 0.6430(3) 0.5719(2) 0.0328(6) Uani 1 1 d . . . . .
C24 C 0.6773(2) 0.3739(3) 0.6772(3) 0.0457(8) Uani 1 1 d . . . . .
H24A H 0.720684 0.301897 0.679795 0.069 Uiso 1 1 calc R U . . .
H24B H 0.643328 0.383008 0.608701 0.069 Uiso 1 1 calc R U . . .
H24C H 0.636626 0.353485 0.722403 0.069 Uiso 1 1 calc R U . . .
C31 C 0.53803(18) 0.1093(2) 0.7025(2) 0.0276(5) Uani 1 1 d . . . . .
C32 C 0.5753(2) 0.1116(3) 0.8068(2) 0.0330(6) Uani 1 1 d . . . . .
C33 C 0.6651(2) 0.0804(3) 0.8397(2) 0.0334(6) Uani 1 1 d . . . . .
H33 H 0.689875 0.082524 0.909297 0.040 Uiso 1 1 calc R U . . .
C34 C 0.71849(19) 0.0467(3) 0.7728(2) 0.0284(5) Uani 1 1 d . . . . .
C35 C 0.8158(2) 0.0121(3) 0.7954(2) 0.0328(6) Uani 1 1 d . . . . .
H35A H 0.825462 -0.076363 0.827348 0.039 Uiso 1 1 calc R U . . .
H35B H 0.850115 0.078944 0.840490 0.039 Uiso 1 1 calc R U . . .
C36 C 0.84357(19) 0.0121(3) 0.6932(2) 0.0297(6) Uani 1 1 d . . . . .
C37 C 0.89236(18) 0.1407(3) 0.6751(2) 0.0322(6) Uani 1 1 d . . . . .
C38 C 0.9451(2) 0.1413(3) 0.5929(3) 0.0366(7) Uani 1 1 d . . . . .
H38A H 0.983502 0.221239 0.600221 0.044 Uiso 1 1 calc R U . . .
H38B H 0.903545 0.147533 0.527571 0.044 Uiso 1 1 calc R U . . .
C39 C 1.0036(2) 0.0177(3) 0.5928(3) 0.0349(6) Uani 1 1 d . . . . .
C40 C 0.9436(2) -0.1059(3) 0.5882(3) 0.0360(6) Uani 1 1 d . . . . .
H40A H 0.898692 -0.104352 0.525117 0.043 Uiso 1 1 calc R U . . .
H40B H 0.980252 -0.186838 0.587857 0.043 Uiso 1 1 calc R U . . .
C41 C 0.89730(19) -0.1113(3) 0.6753(2) 0.0322(6) Uani 1 1 d . . . . .
C42 C 0.75404(19) 0.0116(3) 0.6116(2) 0.0285(5) Uani 1 1 d . . . . .
H42A H 0.756046 0.078765 0.559001 0.034 Uiso 1 1 calc R U . . .
H42B H 0.742885 -0.076839 0.579956 0.034 Uiso 1 1 calc R U . . .
C43 C 0.68412(17) 0.0458(2) 0.6709(2) 0.0252(5) Uani 1 1 d . . . . .
C44 C 0.59498(18) 0.0762(2) 0.6365(2) 0.0261(5) Uani 1 1 d . . . . .
H44 H 0.571702 0.074593 0.566585 0.031 Uiso 1 1 calc R U . . .
C45 C 0.5233(3) 0.1491(5) 0.8863(3) 0.0507(9) Uani 1 1 d . . . . .
H45A H 0.476430 0.083262 0.887417 0.076 Uiso 1 1 calc R U . . .
H45B H 0.496341 0.236843 0.871055 0.076 Uiso 1 1 calc R U . . .
H45C H 0.563422 0.151529 0.951763 0.076 Uiso 1 1 calc R U . . .
C46 C 1.0749(2) 0.0138(4) 0.6882(3) 0.0484(9) Uani 1 1 d . . . . .
H46A H 1.046453 0.013643 0.746673 0.073 Uiso 1 1 calc R U . . .
H46B H 1.113260 0.092091 0.690695 0.073 Uiso 1 1 calc R U . . .
H46C H 1.110781 -0.066784 0.688581 0.073 Uiso 1 1 calc R U . . .
C47 C 1.0472(3) 0.0213(4) 0.5014(3) 0.0474(8) Uani 1 1 d . . . . .
H47A H 1.085673 -0.056550 0.501982 0.071 Uiso 1 1 calc R U . . .
H47B H 1.082914 0.102314 0.502991 0.071 Uiso 1 1 calc R U . . .
H47C H 1.001088 0.020477 0.440352 0.071 Uiso 1 1 calc R U . . .
C48 C 0.3269(2) -0.0003(3) 0.7196(3) 0.0423(8) Uani 1 1 d . . . . .
H48A H 0.358398 -0.060535 0.772290 0.051 Uiso 1 1 calc R U . . .
H48B H 0.264711 -0.030938 0.698679 0.051 Uiso 1 1 calc R U . . .
C49 C 0.3298(2) 0.1424(3) 0.7576(3) 0.0399(7) Uani 1 1 d . . . . .
C51 C 0.3094(2) 0.0384(3) 0.5382(3) 0.0383(7) Uani 1 1 d . . . . .
H51A H 0.251897 0.069844 0.552261 0.046 Uiso 1 1 calc R U . . .
H51B H 0.298141 -0.039863 0.493432 0.046 Uiso 1 1 calc R U . . .
C52 C 0.3542(2) 0.1468(3) 0.4904(2) 0.0333(6) Uani 1 1 d . . . . .
C54 C 0.4195(2) -0.1234(3) 0.6207(3) 0.0410(7) Uani 1 1 d . . . . .
H54A H 0.462935 -0.142533 0.682054 0.062 Uiso 1 1 calc R U . . .
H54B H 0.450343 -0.114418 0.564503 0.062 Uiso 1 1 calc R U . . .
H54C H 0.376377 -0.196153 0.607228 0.062 Uiso 1 1 calc R U . . .
B1 B 0.6611(2) 0.6358(3) 0.7018(3) 0.0277(6) Uani 1 1 d . . . . .
B31 B 0.4361(2) 0.1380(3) 0.6547(2) 0.0274(6) Uani 1 1 d . . . . .

loop_
_atom_site_aniso_label
_atom_site_aniso_U_11
_atom_site_aniso_U_22
_atom_site_aniso_U_33
_atom_site_aniso_U_23
_atom_site_aniso_U_13
_atom_site_aniso_U_12
O7 0.0436(13) 0.0309(11) 0.0646(17) -0.0087(10) 0.0049(12) 0.0035(9)
O11 0.0465(13) 0.0322(11) 0.0518(14) 0.0109(9) 0.0012(11) -0.0064(9)
O19 0.0508(15) 0.0668(16) 0.0372(13) -0.0093(11) -0.0073(11) -0.0120(12)
O20 0.0334(10) 0.0294(10) 0.0372(12) -0.0041(8) -0.0019(8) -0.0060(8)
O22 0.0615(16) 0.0446(13) 0.0361(13) 0.0017(10) 0.0164(11) 0.0004(11)
O23 0.0305(10) 0.0281(9) 0.0367(11) 0.0060(8) 0.0061(8) 0.0007(7)
O37 0.0431(13) 0.0282(10) 0.0685(18) -0.0112(10) 0.0144(12) -0.0042(9)
O41 0.0463(13) 0.0296(11) 0.0614(16) 0.0110(10) 0.0141(12) 0.0067(9)
O49 0.0533(15) 0.0705(17) 0.0538(16) -0.0069(13) 0.0269(13) 0.0152(13)
O50 0.0354(11) 0.0298(10) 0.0420(12) -0.0032(8) 0.0111(9) 0.0067(8)
O52 0.0592(15) 0.0427(12) 0.0337(12) 0.0032(10) 0.0021(11) 0.0024(10)
O53 0.0294(10) 0.0289(9) 0.0351(11) 0.0052(8) 0.0047(8) -0.0010(7)
N1 0.0243(11) 0.0228(10) 0.0399(14) 0.0028(9) -0.0002(10) 0.0001(8)
N31 0.0260(11) 0.0226(10) 0.0373(13) 0.0027(9) 0.0085(10) 0.0001(8)
C1 0.0299(13) 0.0215(11) 0.0285(14) 0.0023(9) 0.0037(11) 0.0008(9)
C2 0.0347(14) 0.0335(14) 0.0280(14) 0.0004(10) 0.0048(11) -0.0007(11)
C3 0.0365(15) 0.0366(14) 0.0285(14) 0.0008(11) 0.0098(11) -0.0028(11)
C4 0.0302(14) 0.0234(12) 0.0345(15) 0.0004(10) 0.0095(11) -0.0015(10)
C5 0.0301(14) 0.0370(14) 0.0343(15) 0.0007(11) 0.0100(12) -0.0003(11)
C6 0.0245(13) 0.0265(12) 0.0373(15) 0.0020(11) 0.0063(11) -0.0003(10)
C7 0.0243(13) 0.0283(13) 0.0467(18) 0.0019(11) 0.0063(12) -0.0021(10)
C8 0.0324(15) 0.0285(13) 0.0494(19) 0.0085(12) 0.0045(13) 0.0009(11)
C9 0.0247(14) 0.0339(14) 0.0469(18) 0.0034(12) 0.0012(12) -0.0010(10)
C10 0.0336(14) 0.0293(13) 0.0402(17) 0.0009(11) -0.0015(12) -0.0033(11)
C11 0.0251(13) 0.0264(12) 0.0436(17) 0.0031(11) 0.0054(12) 0.0016(10)
C12 0.0275(14) 0.0291(12) 0.0304(14) -0.0002(10) 0.0079(11) 0.0008(10)
C13 0.0247(13) 0.0192(11) 0.0304(13) 0.0001(9) 0.0044(10) 0.0017(9)
C14 0.0257(12) 0.0233(11) 0.0262(13) 0.0004(9) 0.0044(10) 0.0017(9)
C15 0.0442(18) 0.079(3) 0.0304(17) -0.0063(16) 0.0062(14) -0.0085(17)
C16 0.0281(16) 0.054(2) 0.060(2) 0.0052(16) 0.0082(15) -0.0042(13)
C17 0.0364(17) 0.0501(19) 0.046(2) 0.0060(15) -0.0065(14) 0.0004(13)
C18 0.0470(19) 0.0495(19) 0.0348(18) 0.0013(14) -0.0037(14) 0.0154(14)
C19 0.0322(15) 0.0447(17) 0.0337(16) -0.0007(12) 0.0003(12) -0.0066(12)
C21 0.0402(17) 0.0367(15) 0.0459(19) 0.0037(13) 0.0140(14) 0.0069(13)
C22 0.0341(15) 0.0292(13) 0.0341(15) -0.0022(11) 0.0048(12) -0.0030(11)
C24 0.0437(19) 0.0260(14) 0.065(2) 0.0027(13) 0.0051(16) -0.0014(12)
C31 0.0295(13) 0.0228(11) 0.0312(14) 0.0005(10) 0.0072(11) -0.0021(9)
C32 0.0334(14) 0.0365(14) 0.0293(15) 0.0004(11) 0.0069(12) 0.0000(11)
C33 0.0361(15) 0.0372(14) 0.0255(14) 0.0010(11) 0.0023(11) 0.0002(11)
C34 0.0286(13) 0.0248(12) 0.0291(14) 0.0012(10) -0.0011(10) -0.0004(10)
C35 0.0270(14) 0.0344(14) 0.0336(15) 0.0005(11) -0.0021(11) 0.0013(10)
C36 0.0237(13) 0.0251(12) 0.0384(16) -0.0005(10) 0.0011(11) 0.0006(9)
C37 0.0218(12) 0.0280(13) 0.0446(17) 0.0004(11) 0.0013(11) 0.0021(10)
C38 0.0300(14) 0.0280(13) 0.0511(19) 0.0032(12) 0.0064(13) -0.0018(11)
C39 0.0228(13) 0.0333(14) 0.0485(19) -0.0007(12) 0.0071(12) 0.0010(10)
C40 0.0309(14) 0.0292(13) 0.0483(18) -0.0027(12) 0.0087(12) 0.0013(11)
C41 0.0250(13) 0.0246(12) 0.0450(17) 0.0013(11) 0.0018(11) -0.0008(10)
C42 0.0245(13) 0.0287(13) 0.0309(14) -0.0023(10) 0.0016(10) -0.0016(9)
C43 0.0254(13) 0.0196(11) 0.0294(13) 0.0004(9) 0.0026(10) -0.0025(9)
C44 0.0277(13) 0.0230(11) 0.0269(13) -0.0006(9) 0.0039(10) -0.0018(9)
C45 0.0431(19) 0.077(2) 0.0324(17) -0.0054(16) 0.0086(14) 0.0071(17)
C46 0.0263(15) 0.053(2) 0.062(2) 0.0005(16) -0.0009(15) -0.0004(13)
C47 0.0393(18) 0.0465(18) 0.060(2) -0.0004(16) 0.0190(16) -0.0026(14)
C48 0.0363(17) 0.0470(18) 0.048(2) -0.0013(14) 0.0203(15) -0.0095(13)
C49 0.0309(14) 0.0493(17) 0.0412(18) -0.0027(14) 0.0113(13) 0.0084(13)
C51 0.0368(16) 0.0324(14) 0.0420(17) 0.0008(12) -0.0017(13) -0.0051(12)
C52 0.0389(15) 0.0262(12) 0.0338(15) -0.0006(11) 0.0045(12) 0.0035(11)
C54 0.0395(16) 0.0243(13) 0.060(2) 0.0021(13) 0.0120(15) 0.0020(12)
B1 0.0268(14) 0.0219(13) 0.0332(16) 0.0014(11) 0.0029(12) -0.0015(10)
B31 0.0293(15) 0.0205(12) 0.0327(16) 0.0003(11) 0.0066(12) 0.0007(10)

loop_
_atom_type_symbol
_atom_type_description
_atom_type_scat_dispersion_real
_atom_type_scat_dispersion_imag
_atom_type_scat_source
C C 0.0181 0.0091 'International Tables Vol C Tables 4.2.6.8 and 6.1.1.4'
H H 0.0000 0.0000 'International Tables Vol C Tables 4.2.6.8 and 6.1.1.4'
B B 0.0090 0.0039 'International Tables Vol C Tables 4.2.6.8 and 6.1.1.4'
N N 0.0311 0.0180 'International Tables Vol C Tables 4.2.6.8 and 6.1.1.4'
O O 0.0492 0.0322 'International Tables Vol C Tables 4.2.6.8 and 6.1.1.4'

loop_
_geom_angle_atom_site_label_1
_geom_angle_atom_site_label_2
_geom_angle_atom_site_label_3
_geom_angle
_geom_angle_site_symmetry_1
_geom_angle_site_symmetry_3
_geom_angle_publ_flag
C19 O20 B1 114.6(2) . . ?
C22 O23 B1 114.3(2) . . ?
C49 O50 B31 114.5(2) . . ?
C52 O53 B31 113.8(2) . . ?
C18 N1 C21 111.2(3) . . ?
C18 N1 C24 113.9(3) . . ?
C18 N1 B1 103.9(2) . . ?
C21 N1 B1 102.7(2) . . ?
C24 N1 C21 108.9(3) . . ?
C24 N1 B1 115.6(2) . . ?
C48 N31 C51 112.0(3) . . ?
C48 N31 C54 112.8(2) . . ?
C48 N31 B31 103.5(2) . . ?
C51 N31 B31 102.3(2) . . ?
C54 N31 C51 110.1(3) . . ?
C54 N31 B31 115.5(2) . . ?
C2 C1 B1 124.9(3) . . ?
C14 C1 C2 117.5(3) . . ?
C14 C1 B1 117.6(2) . . ?
C1 C2 C15 123.8(3) . . ?
C3 C2 C1 119.9(3) . . ?
C3 C2 C15 116.3(3) . . ?
C2 C3 H3 119.4 . . ?
C4 C3 C2 121.1(3) . . ?
C4 C3 H3 119.4 . . ?
C3 C4 C5 127.8(3) . . ?
C13 C4 C3 120.0(3) . . ?
C13 C4 C5 112.1(3) . . ?
C4 C5 H5A 110.8 . . ?
C4 C5 H5B 110.8 . . ?
C4 C5 C6 104.9(2) . . ?
H5A C5 H5B 108.8 . . ?
C6 C5 H5A 110.8 . . ?
C6 C5 H5B 110.8 . . ?
C5 C6 C12 106.2(2) . . ?
C7 C6 C5 112.5(2) . . ?
C7 C6 C12 106.3(2) . . ?
C11 C6 C5 113.0(2) . . ?
C11 C6 C7 110.5(2) . . ?
C11 C6 C12 107.8(2) . . ?
O7 C7 C6 119.8(3) . . ?
O7 C7 C8 122.4(3) . . ?
C8 C7 C6 117.8(3) . . ?
C7 C8 H8A 108.8 . . ?
C7 C8 H8B 108.8 . . ?
C7 C8 C9 113.6(3) . . ?
H8A C8 H8B 107.7 . . ?
C9 C8 H8A 108.8 . . ?
C9 C8 H8B 108.8 . . ?
C8 C9 C10 107.5(2) . . ?
C16 C9 C8 110.0(3) . . ?
C16 C9 C10 110.2(3) . . ?
C17 C9 C8 109.8(3) . . ?
C17 C9 C10 109.0(3) . . ?
C17 C9 C16 110.3(3) . . ?
C9 C10 H10A 109.4 . . ?
C9 C10 H10B 109.4 . . ?
H10A C10 H10B 108.0 . . ?
C11 C10 C9 111.2(3) . . ?
C11 C10 H10A 109.4 . . ?
C11 C10 H10B 109.4 . . ?
O11 C11 C6 121.0(3) . . ?
O11 C11 C10 122.2(3) . . ?
C10 C11 C6 116.8(2) . . ?
C6 C12 H12A 111.0 . . ?
C6 C12 H12B 111.0 . . ?
H12A C12 H12B 109.0 . . ?
C13 C12 C6 103.7(2) . . ?
C13 C12 H12A 111.0 . . ?
C13 C12 H12B 111.0 . . ?
C4 C13 C12 111.6(2) . . ?
C4 C13 C14 119.9(3) . . ?
C14 C13 C12 128.5(2) . . ?
C1 C14 H14 119.2 . . ?
C13 C14 C1 121.6(2) . . ?
C13 C14 H14 119.2 . . ?
C2 C15 H15A 109.5 . . ?
C2 C15 H15B 109.5 . . ?
C2 C15 H15C 109.5 . . ?
H15A C15 H15B 109.5 . . ?
H15A C15 H15C 109.5 . . ?
H15B C15 H15C 109.5 . . ?
C9 C16 H16A 109.5 . . ?
C9 C16 H16B 109.5 . . ?
C9 C16 H16C 109.5 . . ?
H16A C16 H16B 109.5 . . ?
H16A C16 H16C 109.5 . . ?
H16B C16 H16C 109.5 . . ?
C9 C17 H17A 109.5 . . ?
C9 C17 H17B 109.5 . . ?
C9 C17 H17C 109.5 . . ?
H17A C17 H17B 109.5 . . ?
H17A C17 H17C 109.5 . . ?
H17B C17 H17C 109.5 . . ?
N1 C18 H18A 110.6 . . ?
N1 C18 H18B 110.6 . . ?
N1 C18 C19 105.7(3) . . ?
H18A C18 H18B 108.7 . . ?
C19 C18 H18A 110.6 . . ?
C19 C18 H18B 110.6 . . ?
O19 C19 O20 124.4(3) . . ?
O19 C19 C18 125.0(3) . . ?
O20 C19 C18 110.6(3) . . ?
N1 C21 H21A 110.5 . . ?
N1 C21 H21B 110.5 . . ?
H21A C21 H21B 108.7 . . ?
C22 C21 N1 106.1(2) . . ?
C22 C21 H21A 110.5 . . ?
C22 C21 H21B 110.5 . . ?
O22 C22 O23 124.8(3) . . ?
O22 C22 C21 123.6(3) . . ?
O23 C22 C21 111.5(3) . . ?
N1 C24 H24A 109.5 . . ?
N1 C24 H24B 109.5 . . ?
N1 C24 H24C 109.5 . . ?
H24A C24 H24B 109.5 . . ?
H24A C24 H24C 109.5 . . ?
H24B C24 H24C 109.5 . . ?
C32 C31 B31 124.9(3) . . ?
C44 C31 C32 117.6(3) . . ?
C44 C31 B31 117.5(2) . . ?
C31 C32 C45 123.6(3) . . ?
C33 C32 C31 119.6(3) . . ?
C33 C32 C45 116.8(3) . . ?
C32 C33 H33 119.4 . . ?
C34 C33 C32 121.2(3) . . ?
C34 C33 H33 119.4 . . ?
C33 C34 C35 127.9(3) . . ?
C33 C34 C43 120.3(3) . . ?
C43 C34 C35 111.8(3) . . ?
C34 C35 H35A 110.8 . . ?
C34 C35 H35B 110.8 . . ?
C34 C35 C36 104.8(2) . . ?
H35A C35 H35B 108.9 . . ?
C36 C35 H35A 110.8 . . ?
C36 C35 H35B 110.8 . . ?
C35 C36 C37 112.1(2) . . ?
C35 C36 C41 113.4(2) . . ?
C35 C36 C42 106.3(2) . . ?
C37 C36 C42 105.7(2) . . ?
C41 C36 C37 111.2(2) . . ?
C41 C36 C42 107.6(2) . . ?
O37 C37 C36 119.8(3) . . ?
O37 C37 C38 121.9(3) . . ?
C38 C37 C36 118.2(2) . . ?
C37 C38 H38A 108.9 . . ?
C37 C38 H38B 108.9 . . ?
C37 C38 C39 113.4(3) . . ?
H38A C38 H38B 107.7 . . ?
C39 C38 H38A 108.9 . . ?
C39 C38 H38B 108.9 . . ?
C38 C39 C40 108.2(2) . . ?
C46 C39 C38 110.0(3) . . ?
C46 C39 C40 109.6(3) . . ?
C46 C39 C47 109.9(3) . . ?
C47 C39 C38 109.3(3) . . ?
C47 C39 C40 109.8(3) . . ?
C39 C40 H40A 109.3 . . ?
C39 C40 H40B 109.3 . . ?
H40A C40 H40B 108.0 . . ?
C41 C40 C39 111.6(3) . . ?
C41 C40 H40A 109.3 . . ?
C41 C40 H40B 109.3 . . ?
O41 C41 C36 121.4(3) . . ?
O41 C41 C40 122.0(3) . . ?
C40 C41 C36 116.6(2) . . ?
C36 C42 H42A 111.1 . . ?
C36 C42 H42B 111.1 . . ?
H42A C42 H42B 109.0 . . ?
C43 C42 C36 103.4(2) . . ?
C43 C42 H42A 111.1 . . ?
C43 C42 H42B 111.1 . . ?
C34 C43 C42 111.6(2) . . ?
C34 C43 C44 119.5(3) . . ?
C44 C43 C42 128.9(2) . . ?
C31 C44 H44 119.0 . . ?
C43 C44 C31 121.9(3) . . ?
C43 C44 H44 119.0 . . ?
C32 C45 H45A 109.5 . . ?
C32 C45 H45B 109.5 . . ?
C32 C45 H45C 109.5 . . ?
H45A C45 H45B 109.5 . . ?
H45A C45 H45C 109.5 . . ?
H45B C45 H45C 109.5 . . ?
C39 C46 H46A 109.5 . . ?
C39 C46 H46B 109.5 . . ?
C39 C46 H46C 109.5 . . ?
H46A C46 H46B 109.5 . . ?
H46A C46 H46C 109.5 . . ?
H46B C46 H46C 109.5 . . ?
C39 C47 H47A 109.5 . . ?
C39 C47 H47B 109.5 . . ?
C39 C47 H47C 109.5 . . ?
H47A C47 H47B 109.5 . . ?
H47A C47 H47C 109.5 . . ?
H47B C47 H47C 109.5 . . ?
N31 C48 H48A 110.7 . . ?
N31 C48 H48B 110.7 . . ?
N31 C48 C49 105.1(2) . . ?
H48A C48 H48B 108.8 . . ?
C49 C48 H48A 110.7 . . ?
C49 C48 H48B 110.7 . . ?
O49 C49 O50 124.7(3) . . ?
O49 C49 C48 124.6(3) . . ?
O50 C49 C48 110.5(3) . . ?
N31 C51 H51A 110.5 . . ?
N31 C51 H51B 110.5 . . ?
N31 C51 C52 106.1(2) . . ?
H51A C51 H51B 108.7 . . ?
C52 C51 H51A 110.5 . . ?
C52 C51 H51B 110.5 . . ?
O52 C52 O53 124.6(3) . . ?
O52 C52 C51 124.0(3) . . ?
O53 C52 C51 111.4(3) . . ?
N31 C54 H54A 109.5 . . ?
N31 C54 H54B 109.5 . . ?
N31 C54 H54C 109.5 . . ?
H54A C54 H54B 109.5 . . ?
H54A C54 H54C 109.5 . . ?
H54B C54 H54C 109.5 . . ?
O20 B1 O23 110.6(2) . . ?
O20 B1 N1 99.8(2) . . ?
O20 B1 C1 116.1(3) . . ?
O23 B1 N1 101.1(2) . . ?
O23 B1 C1 112.5(2) . . ?
C1 B1 N1 115.1(2) . . ?
O50 B31 O53 110.7(2) . . ?
O50 B31 N31 99.3(2) . . ?
O50 B31 C31 116.6(2) . . ?
O53 B31 N31 101.0(2) . . ?
O53 B31 C31 112.7(2) . . ?
C31 B31 N31 114.8(2) . . ?

loop_
_geom_bond_atom_site_label_1
_geom_bond_atom_site_label_2
_geom_bond_distance
_geom_bond_site_symmetry_2
_geom_bond_publ_flag
O7 C7 1.217(4) . ?
O11 C11 1.216(4) . ?
O19 C19 1.205(4) . ?
O20 C19 1.328(4) . ?
O20 B1 1.465(4) . ?
O22 C22 1.208(4) . ?
O23 C22 1.320(4) . ?
O23 B1 1.474(4) . ?
O37 C37 1.212(4) . ?
O41 C41 1.211(4) . ?
O49 C49 1.206(4) . ?
O50 C49 1.319(4) . ?
O50 B31 1.471(4) . ?
O52 C52 1.209(4) . ?
O53 C52 1.321(4) . ?
O53 B31 1.474(4) . ?
N1 C18 1.474(4) . ?
N1 C21 1.508(4) . ?
N1 C24 1.495(4) . ?
N1 B1 1.664(4) . ?
N31 C48 1.474(4) . ?
N31 C51 1.499(4) . ?
N31 C54 1.496(4) . ?
N31 B31 1.667(4) . ?
C1 C2 1.417(4) . ?
C1 C14 1.411(4) . ?
C1 B1 1.604(4) . ?
C2 C3 1.393(4) . ?
C2 C15 1.519(5) . ?
C3 H3 0.9500 . ?
C3 C4 1.383(4) . ?
C4 C5 1.501(4) . ?
C4 C13 1.380(4) . ?
C5 H5A 0.9900 . ?
C5 H5B 0.9900 . ?
C5 C6 1.543(4) . ?
C6 C7 1.540(4) . ?
C6 C11 1.538(4) . ?
C6 C12 1.585(4) . ?
C7 C8 1.502(5) . ?
C8 H8A 0.9900 . ?
C8 H8B 0.9900 . ?
C8 C9 1.539(4) . ?
C9 C10 1.542(4) . ?
C9 C16 1.527(5) . ?
C9 C17 1.523(5) . ?
C10 H10A 0.9900 . ?
C10 H10B 0.9900 . ?
C10 C11 1.500(4) . ?
C12 H12A 0.9900 . ?
C12 H12B 0.9900 . ?
C12 C13 1.511(4) . ?
C13 C14 1.388(4) . ?
C14 H14 0.9500 . ?
C15 H15A 0.9800 . ?
C15 H15B 0.9800 . ?
C15 H15C 0.9800 . ?
C16 H16A 0.9800 . ?
C16 H16B 0.9800 . ?
C16 H16C 0.9800 . ?
C17 H17A 0.9800 . ?
C17 H17B 0.9800 . ?
C17 H17C 0.9800 . ?
C18 H18A 0.9900 . ?
C18 H18B 0.9900 . ?
C18 C19 1.514(5) . ?
C21 H21A 0.9900 . ?
C21 H21B 0.9900 . ?
C21 C22 1.500(4) . ?
C24 H24A 0.9800 . ?
C24 H24B 0.9800 . ?
C24 H24C 0.9800 . ?
C31 C32 1.424(4) . ?
C31 C44 1.410(4) . ?
C31 B31 1.597(4) . ?
C32 C33 1.398(4) . ?
C32 C45 1.513(5) . ?
C33 H33 0.9500 . ?
C33 C34 1.382(4) . ?
C34 C35 1.504(4) . ?
C34 C43 1.385(4) . ?
C35 H35A 0.9900 . ?
C35 H35B 0.9900 . ?
C35 C36 1.533(5) . ?
C36 C37 1.539(4) . ?
C36 C41 1.537(4) . ?
C36 C42 1.588(4) . ?
C37 C38 1.505(5) . ?
C38 H38A 0.9900 . ?
C38 H38B 0.9900 . ?
C38 C39 1.534(4) . ?
C39 C40 1.542(4) . ?
C39 C46 1.526(5) . ?
C39 C47 1.526(5) . ?
C40 H40A 0.9900 . ?
C40 H40B 0.9900 . ?
C40 C41 1.500(5) . ?
C42 H42A 0.9900 . ?
C42 H42B 0.9900 . ?
C42 C43 1.503(4) . ?
C43 C44 1.389(4) . ?
C44 H44 0.9500 . ?
C45 H45A 0.9800 . ?
C45 H45B 0.9800 . ?
C45 H45C 0.9800 . ?
C46 H46A 0.9800 . ?
C46 H46B 0.9800 . ?
C46 H46C 0.9800 . ?
C47 H47A 0.9800 . ?
C47 H47B 0.9800 . ?
C47 H47C 0.9800 . ?
C48 H48A 0.9900 . ?
C48 H48B 0.9900 . ?
C48 C49 1.524(5) . ?
C51 H51A 0.9900 . ?
C51 H51B 0.9900 . ?
C51 C52 1.504(4) . ?
C54 H54A 0.9800 . ?
C54 H54B 0.9800 . ?
C54 H54C 0.9800 . ?

loop_
_geom_torsion_atom_site_label_1
_geom_torsion_atom_site_label_2
_geom_torsion_atom_site_label_3
_geom_torsion_atom_site_label_4
_geom_torsion
_geom_torsion_site_symmetry_1
_geom_torsion_site_symmetry_2
_geom_torsion_site_symmetry_3
_geom_torsion_site_symmetry_4
_geom_torsion_publ_flag
O7 C7 C8 C9 -136.5(3) . . . . ?
O37 C37 C38 C39 137.7(3) . . . . ?
N1 C18 C19 O19 -173.3(3) . . . . ?
N1 C18 C19 O20 10.1(4) . . . . ?
N1 C21 C22 O22 -172.7(3) . . . . ?
N1 C21 C22 O23 10.1(3) . . . . ?
N31 C48 C49 O49 171.2(3) . . . . ?
N31 C48 C49 O50 -12.6(4) . . . . ?
N31 C51 C52 O52 170.1(3) . . . . ?
N31 C51 C52 O53 -11.9(3) . . . . ?
C1 C2 C3 C4 0.7(4) . . . . ?
C2 C1 C14 C13 -0.3(4) . . . . ?
C2 C1 B1 O20 -22.1(4) . . . . ?
C2 C1 B1 O23 -151.0(3) . . . . ?
C2 C1 B1 N1 94.0(3) . . . . ?
C2 C3 C4 C5 -179.4(3) . . . . ?
C2 C3 C4 C13 -1.0(4) . . . . ?
C3 C4 C5 C6 170.5(3) . . . . ?
C3 C4 C13 C12 -178.1(2) . . . . ?
C3 C4 C13 C14 0.7(4) . . . . ?
C4 C5 C6 C7 -104.1(3) . . . . ?
C4 C5 C6 C11 129.8(2) . . . . ?
C4 C5 C6 C12 11.8(3) . . . . ?
C4 C13 C14 C1 -0.1(4) . . . . ?
C5 C4 C13 C12 0.5(3) . . . . ?
C5 C4 C13 C14 179.3(2) . . . . ?
C5 C6 C7 O7 19.1(4) . . . . ?
C5 C6 C7 C8 -164.1(3) . . . . ?
C5 C6 C11 O11 -13.2(4) . . . . ?
C5 C6 C11 C10 168.3(2) . . . . ?
C5 C6 C12 C13 -11.5(3) . . . . ?
C6 C7 C8 C9 46.8(4) . . . . ?
C6 C12 C13 C4 7.0(3) . . . . ?
C6 C12 C13 C14 -171.7(2) . . . . ?
C7 C6 C11 O11 -140.3(3) . . . . ?
C7 C6 C11 C10 41.2(4) . . . . ?
C7 C6 C12 C13 108.5(2) . . . . ?
C7 C8 C9 C10 -55.8(4) . . . . ?
C7 C8 C9 C16 64.2(3) . . . . ?
C7 C8 C9 C17 -174.2(3) . . . . ?
C8 C9 C10 C11 59.5(3) . . . . ?
C9 C10 C11 O11 126.3(3) . . . . ?
C9 C10 C11 C6 -55.1(3) . . . . ?
C11 C6 C7 O7 146.4(3) . . . . ?
C11 C6 C7 C8 -36.7(4) . . . . ?
C11 C6 C12 C13 -132.9(2) . . . . ?
C12 C6 C7 O7 -96.8(3) . . . . ?
C12 C6 C7 C8 80.1(3) . . . . ?
C12 C6 C11 O11 103.9(3) . . . . ?
C12 C6 C11 C10 -74.7(3) . . . . ?
C12 C13 C14 C1 178.5(2) . . . . ?
C13 C4 C5 C6 -8.0(3) . . . . ?
C14 C1 C2 C3 -0.1(4) . . . . ?
C14 C1 C2 C15 -178.8(3) . . . . ?
C14 C1 B1 O20 158.7(2) . . . . ?
C14 C1 B1 O23 29.9(3) . . . . ?
C14 C1 B1 N1 -85.1(3) . . . . ?
C15 C2 C3 C4 179.5(3) . . . . ?
C16 C9 C10 C11 -60.4(3) . . . . ?
C17 C9 C10 C11 178.4(3) . . . . ?
C18 N1 C21 C22 -128.8(3) . . . . ?
C18 N1 B1 O20 22.5(3) . . . . ?
C18 N1 B1 O23 135.9(3) . . . . ?
C18 N1 B1 C1 -102.6(3) . . . . ?
C19 O20 B1 O23 -123.7(3) . . . . ?
C19 O20 B1 N1 -17.9(3) . . . . ?
C19 O20 B1 C1 106.6(3) . . . . ?
C21 N1 C18 C19 90.0(3) . . . . ?
C21 N1 B1 O20 -93.4(3) . . . . ?
C21 N1 B1 O23 20.0(3) . . . . ?
C21 N1 B1 C1 141.4(3) . . . . ?
C22 O23 B1 O20 89.5(3) . . . . ?
C22 O23 B1 N1 -15.6(3) . . . . ?
C22 O23 B1 C1 -138.9(2) . . . . ?
C24 N1 C18 C19 -146.5(3) . . . . ?
C24 N1 C21 C22 104.9(3) . . . . ?
C24 N1 B1 O20 148.2(3) . . . . ?
C24 N1 B1 O23 -98.4(3) . . . . ?
C24 N1 B1 C1 23.0(4) . . . . ?
C31 C32 C33 C34 -0.4(4) . . . . ?
C32 C31 C44 C43 0.4(4) . . . . ?
C32 C31 B31 O50 21.5(4) . . . . ?
C32 C31 B31 O53 151.1(3) . . . . ?
C32 C31 B31 N31 -94.1(3) . . . . ?
C32 C33 C34 C35 179.3(3) . . . . ?
C32 C33 C34 C43 1.4(4) . . . . ?
C33 C34 C35 C36 -168.6(3) . . . . ?
C33 C34 C43 C42 177.8(3) . . . . ?
C33 C34 C43 C44 -1.5(4) . . . . ?
C34 C35 C36 C37 101.0(3) . . . . ?
C34 C35 C36 C41 -132.1(2) . . . . ?
C34 C35 C36 C42 -14.0(3) . . . . ?
C34 C43 C44 C31 0.6(4) . . . . ?
C35 C34 C43 C42 -0.5(3) . . . . ?
C35 C34 C43 C44 -179.7(2) . . . . ?
C35 C36 C37 O37 -19.5(4) . . . . ?
C35 C36 C37 C38 163.6(3) . . . . ?
C35 C36 C41 O41 13.9(4) . . . . ?
C35 C36 C41 C40 -167.2(2) . . . . ?
C35 C36 C42 C43 13.7(3) . . . . ?
C36 C37 C38 C39 -45.5(4) . . . . ?
C36 C42 C43 C34 -8.4(3) . . . . ?
C36 C42 C43 C44 170.8(2) . . . . ?
C37 C36 C41 O41 141.3(3) . . . . ?
C37 C36 C41 C40 -39.8(4) . . . . ?
C37 C36 C42 C43 -105.5(2) . . . . ?
C37 C38 C39 C40 55.1(4) . . . . ?
C37 C38 C39 C46 -64.6(3) . . . . ?
C37 C38 C39 C47 174.6(3) . . . . ?
C38 C39 C40 C41 -59.1(3) . . . . ?
C39 C40 C41 O41 -127.3(3) . . . . ?
C39 C40 C41 C36 53.8(3) . . . . ?
C41 C36 C37 O37 -147.7(3) . . . . ?
C41 C36 C37 C38 35.5(4) . . . . ?
C41 C36 C42 C43 135.5(2) . . . . ?
C42 C36 C37 O37 95.8(3) . . . . ?
C42 C36 C37 C38 -81.0(3) . . . . ?
C42 C36 C41 O41 -103.3(3) . . . . ?
C42 C36 C41 C40 75.6(3) . . . . ?
C42 C43 C44 C31 -178.5(3) . . . . ?
C43 C34 C35 C36 9.4(3) . . . . ?
C44 C31 C32 C33 -0.5(4) . . . . ?
C44 C31 C32 C45 178.2(3) . . . . ?
C44 C31 B31 O50 -160.1(2) . . . . ?
C44 C31 B31 O53 -30.5(3) . . . . ?
C44 C31 B31 N31 84.3(3) . . . . ?
C45 C32 C33 C34 -179.1(3) . . . . ?
C46 C39 C40 C41 60.8(3) . . . . ?
C47 C39 C40 C41 -178.4(3) . . . . ?
C48 N31 C51 C52 130.9(3) . . . . ?
C48 N31 B31 O50 -25.6(3) . . . . ?
C48 N31 B31 O53 -138.9(2) . . . . ?
C48 N31 B31 C31 99.6(3) . . . . ?
C49 O50 B31 O53 125.1(3) . . . . ?
C49 O50 B31 N31 19.5(3) . . . . ?
C49 O50 B31 C31 -104.4(3) . . . . ?
C51 N31 C48 C49 -86.5(3) . . . . ?
C51 N31 B31 O50 91.0(2) . . . . ?
C51 N31 B31 O53 -22.3(3) . . . . ?
C51 N31 B31 C31 -143.8(3) . . . . ?
C52 O53 B31 O50 -87.6(3) . . . . ?
C52 O53 B31 N31 16.9(3) . . . . ?
C52 O53 B31 C31 139.9(2) . . . . ?
C54 N31 C48 C49 148.6(3) . . . . ?
C54 N31 C51 C52 -102.8(3) . . . . ?
C54 N31 B31 O50 -149.3(3) . . . . ?
C54 N31 B31 O53 97.3(3) . . . . ?
C54 N31 B31 C31 -24.2(4) . . . . ?
B1 O20 C19 O19 -170.2(3) . . . . ?
B1 O20 C19 C18 6.4(4) . . . . ?
B1 O23 C22 O22 -172.6(3) . . . . ?
B1 O23 C22 C21 4.6(3) . . . . ?
B1 N1 C18 C19 -19.8(3) . . . . ?
B1 N1 C21 C22 -18.1(3) . . . . ?
B1 C1 C2 C3 -179.2(3) . . . . ?
B1 C1 C2 C15 2.1(5) . . . . ?
B1 C1 C14 C13 179.0(2) . . . . ?
B31 O50 C49 O49 170.1(3) . . . . ?
B31 O50 C49 C48 -6.1(4) . . . . ?
B31 O53 C52 O52 173.5(3) . . . . ?
B31 O53 C52 C51 -4.5(3) . . . . ?
B31 N31 C48 C49 23.0(3) . . . . ?
B31 N31 C51 C52 20.5(3) . . . . ?
B31 C31 C32 C33 177.9(3) . . . . ?
B31 C31 C32 C45 -3.4(5) . . . . ?
B31 C31 C44 C43 -178.1(2) . . . . ?
